data_7225103
loop_
_publ_author_name
'Yawer, Mohd'
'Kariem, Mukaddus'
'Sood, Puneet'
'Sheikh, Haq Nawaz'

_publ_section_title
;
 Lanthanide-based entangled coordination polymers connected by
 thiophene-2,5-dicarboxylate: solvothermal syntheses, crystal structures,
 luminescence and magnetic properties
;
_journal_issue 20
_journal_name_full CrystEngComm
_journal_page_first 3617
_journal_paper_doi 10.1039/C6CE00321D
_journal_volume 18
_journal_year 2016
_chemical_formula_moiety 'C28 H28 N2 O14 S3 Tb2, 0.5(O)'
_chemical_formula_sum 'C27 H28 N3 O14.5 S3 Tb2'
_chemical_formula_weight 1040.54
_chemical_name_systematic
;
 ? 
;
_space_group_crystal_system monoclinic
_space_group_IT_number 13
_space_group_name_Hall '-P 2yc'
_space_group_name_H-M_alt 'P 1 2/c 1'
_symmetry_space_group_name_Hall '-P 2yc'
_symmetry_space_group_name_H-M 'P 1 2/c 1'
_atom_sites_solution_hydrogens geom
_atom_sites_solution_primary direct
_atom_sites_solution_secondary difmap
_audit_creation_date 2015-06-01
_audit_creation_method
;
  Olex2 1.2-ac2
  (compiled 2012.03.27 svn.r2268, GUI svn.r4156)
;
_audit_update_record
;
2015-07-22 deposited with the CCDC.
2016-04-13 downloaded from the CCDC.
;
_cell_angle_alpha 90.00
_cell_angle_beta 110.413(3)
_cell_angle_gamma 90.00
_cell_formula_units_Z 4
_cell_length_a 17.3778(4)
_cell_length_b 11.64042(19)
_cell_length_c 18.3475(4)
_cell_measurement_reflns_used 6584
_cell_measurement_temperature 150.00(10)
_cell_measurement_theta_max 28.0150
_cell_measurement_theta_min 2.2230
_cell_volume 3478.36(14)
_computing_cell_refinement
;
CrysAlisPro, Agilent Technologies,
Version 1.171.37.33d (release 23-04-2014 CrysAlis171 .NET)
(compiled Apr 23 2014,17:37:27)
;
_computing_data_collection
;
CrysAlisPro, Agilent Technologies,
Version 1.171.37.33d (release 23-04-2014 CrysAlis171 .NET)
(compiled Apr 23 2014,17:37:27)
;
_computing_data_reduction
;
CrysAlisPro, Agilent Technologies,
Version 1.171.37.33d (release 23-04-2014 CrysAlis171 .NET)
(compiled Apr 23 2014,17:37:27)
;
_computing_molecular_graphics
;
O. V. Dolomanov, L. J. Bourhis, R. J. Gildea, J. A. K. Howard and H. Puschmann,
OLEX2: a complete structure solution, refinement and analysis program.
J. Appl. Cryst. (2009). 42, 339-341.
;
_computing_publication_material
;
O. V. Dolomanov, L. J. Bourhis, R. J. Gildea, J. A. K. Howard and H. Puschmann,
OLEX2: a complete structure solution, refinement and analysis program.
J. Appl. Cryst. (2009). 42, 339-341.
;
_computing_structure_refinement
;
SHELXL, G.M. Sheldrick, Acta Cryst.
(2008). A64, 112-122
;
_computing_structure_solution
;
SHELXS, G.M. Sheldrick, Acta Cryst.
(2008). A64, 112-122
;
_diffrn_ambient_environment N~2~
_diffrn_ambient_temperature 150.00(10)
_diffrn_detector 'CCD plate'
_diffrn_detector_area_resol_mean 7.9987
_diffrn_detector_type Eos
_diffrn_measured_fraction_theta_full 0.9872
_diffrn_measured_fraction_theta_max 0.9872
_diffrn_measurement_details
;
  1 omega   22.00   89.00   1.0000    7.9150
omega____ theta____ kappa____ phi______ frames
    -       26.8824   57.0000  -30.0000 67

  2 omega   45.00   84.00   1.0000    7.9150
omega____ theta____ kappa____ phi______ frames
    -       26.8824  178.0000  -30.0000 39

  3 omega  -20.00  101.00   1.0000    7.9150
omega____ theta____ kappa____ phi______ frames
    -       26.8824   37.0000  120.0000 121
;
_diffrn_measurement_device 'four-circle diffractometer'
_diffrn_measurement_device_type 'SuperNova, Dual, Cu at zero, Eos'
_diffrn_measurement_method '\w scans'
_diffrn_orient_matrix_UB_11 0.0272926000
_diffrn_orient_matrix_UB_12 0.0278471000
_diffrn_orient_matrix_UB_13 0.0333881000
_diffrn_orient_matrix_UB_21 -0.0285965000
_diffrn_orient_matrix_UB_22 0.0454709000
_diffrn_orient_matrix_UB_23 -0.0051390000
_diffrn_orient_matrix_UB_31 -0.0182711000
_diffrn_orient_matrix_UB_32 -0.0294923000
_diffrn_orient_matrix_UB_33 0.0236662000
_diffrn_radiation_monochromator mirror
_diffrn_radiation_probe x-ray
_diffrn_radiation_type 'Mo K\a'
_diffrn_radiation_wavelength 0.71073
_diffrn_reflns_av_R_equivalents 0.0212
_diffrn_reflns_av_unetI/netI 0.0381
_diffrn_reflns_limit_h_max 23
_diffrn_reflns_limit_h_min -17
_diffrn_reflns_limit_k_max 13
_diffrn_reflns_limit_k_min -14
_diffrn_reflns_limit_l_max 11
_diffrn_reflns_limit_l_min -24
_diffrn_reflns_number 11918
_diffrn_reflns_theta_full 28.31
_diffrn_reflns_theta_max 28.31
_diffrn_reflns_theta_min 2.11
_diffrn_source 'SuperNova (Mo) X-ray Source'
_exptl_absorpt_coefficient_mu 4.284
_exptl_absorpt_correction_T_max 0.818
_exptl_absorpt_correction_T_min 0.663
_exptl_absorpt_correction_type gaussian
_exptl_absorpt_process_details
;
CrysAlisPro, Agilent Technologies,
Version 1.171.37.33d (release 23-04-2014 CrysAlis171 .NET)
(compiled Apr 23 2014,17:37:27)
Numerical absorption correction based on gaussian integration over
            a multifaceted crystal model
Empirical absorption correction using spherical harmonics,
 implemented in SCALE3 ABSPACK scaling algorithm.
;
_exptl_crystal_density_diffrn 1.987
_exptl_crystal_density_method 'not measured'
_exptl_crystal_F_000 2020
_exptl_crystal_size_max 0.1748
_exptl_crystal_size_mid 0.1123
_exptl_crystal_size_min 0.0636
_refine_diff_density_max 0.975
_refine_diff_density_min -1.097
_refine_diff_density_rms 0.204
_refine_ls_extinction_method none
_refine_ls_goodness_of_fit_ref 1.088
_refine_ls_hydrogen_treatment mixed
_refine_ls_matrix_type full
_refine_ls_number_parameters 451
_refine_ls_number_reflns 7561
_refine_ls_number_restraints 0
_refine_ls_restrained_S_all 1.088
_refine_ls_R_factor_all 0.0323
_refine_ls_R_factor_gt 0.0271
_refine_ls_shift/su_max 0.001
_refine_ls_shift/su_mean 0.000
_refine_ls_structure_factor_coef Fsqd
_refine_ls_weighting_details 'calc w=1/[\s^2^(Fo^2^)+(0.0299P)^2^+0.7645P] where P=(Fo^2^+2Fc^2^)/3'
_refine_ls_weighting_scheme calc
_refine_ls_wR_factor_gt 0.0698
_refine_ls_wR_factor_ref 0.0728
_reflns_number_gt 6685
_reflns_number_total 7561
_reflns_threshold_expression >2sigma(I)
_cod_data_source_file c6ce00321d2.cif
_cod_data_source_block b24_lt_mo
_cod_depositor_comments 'Adding full bibliography for 7225101--7225109.cif.'
_cod_original_cell_volume 3478.37(12)
_cod_original_formula_sum 'C27 H28 N3 O14.50 S3 Tb2'
_cod_database_code 7225103
_chemical_oxdiff_formula 'C108 H112 N12 O58 S12 Tb8 '
_reflns_odcompleteness_completeness 98.72
_reflns_odcompleteness_iscentric 1
_reflns_odcompleteness_theta 26.32

loop_
_space_group_symop_id
_space_group_symop_operation_xyz
1 'x, y, z'
2 '-x, y, -z+1/2'
3 '-x, -y, -z'
4 'x, -y, z-1/2'

loop_
_atom_site_label
_atom_site_type_symbol
_atom_site_fract_x
_atom_site_fract_y
_atom_site_fract_z
_atom_site_U_iso_or_equiv
_atom_site_adp_type
_atom_site_occupancy
_atom_site_symmetry_multiplicity
_atom_site_calc_flag
_atom_site_refinement_flags
Tb1 Tb 0.001030(10) 0.916910(14) 0.405412(9) 0.00624(6) Uani 1 1 d .
Tb2 Tb 0.497662(10) 0.569259(14) 0.601136(9) 0.00689(6) Uani 1 1 d .
S3 S 0.25036(5) 0.79523(8) 0.41038(5) 0.01107(19) Uani 1 1 d .
S14 S 0.24412(5) 0.70701(8) 0.61034(5) 0.01111(19) Uani 1 1 d .
S25 S 0.26399(6) 0.27363(8) 0.55926(5) 0.01223(19) Uani 1 1 d .
O10 O 0.10109(15) 0.9339(2) 0.35161(14) 0.0107(5) Uani 1 1 d .
O21 O 0.40481(16) 0.5830(2) 0.66402(15) 0.0152(6) Uani 1 1 d .
O35 O 0.40761(16) 0.4140(2) 0.55876(15) 0.0165(6) Uani 1 1 d .
O20 O 0.59609(14) 0.5370(2) 0.71837(14) 0.0123(5) Uani 1 1 d .
O9 O -0.07810(15) 0.9096(2) 0.27474(14) 0.0133(6) Uani 1 1 d .
O32 O 0.08026(15) 1.0527(2) 0.49489(14) 0.0127(6) Uani 1 1 d .
O24 O -0.07064(16) 1.0916(2) 0.37538(15) 0.0180(6) Uani 1 1 d .
O13 O 0.57582(15) 0.4314(2) 0.56608(15) 0.0151(6) Uani 1 1 d .
O34 O 0.57896(15) 0.6715(2) 0.54606(15) 0.0153(6) Uani 1 1 d .
O23 O 0.08231(16) 0.8206(2) 0.51974(14) 0.0148(6) Uani 1 1 d .
C8 C 0.1163(2) 0.8882(3) 0.2944(2) 0.0079(7) Uani 1 1 d .
O36 O 0.01420(16) 0.7257(2) 0.36897(15) 0.0171(6) Uani 1 1 d .
O12 O 0.39592(15) 0.6869(2) 0.51591(14) 0.0162(6) Uani 1 1 d .
C19 C 0.3749(2) 0.5874(3) 0.7165(2) 0.0101(8) Uani 1 1 d .
O43 O 0.52572(17) 0.7562(2) 0.66403(15) 0.0189(6) Uani 1 1 d .
C4 C 0.1865(2) 0.8073(3) 0.3150(2) 0.0110(7) Uani 1 1 d .
O31 O -0.11692(16) 0.8168(2) 0.41230(14) 0.0162(6) Uani 1 1 d .
N38 N 0.04522(19) 0.5378(3) 0.38654(18) 0.0156(7) Uani 1 1 d .
C33 C 0.3894(2) 0.3401(3) 0.5058(2) 0.0125(8) Uani 1 1 d .
C15 C 0.2984(2) 0.6536(3) 0.7017(2) 0.0105(7) Uani 1 1 d .
C26 C 0.2014(2) 0.1610(3) 0.5124(2) 0.0116(8) Uani 1 1 d .
C17 C 0.1930(2) 0.7539(3) 0.7226(2) 0.0153(8) Uani 1 1 d .
H17 H 0.1628 0.7842 0.7511 0.018 Uiso 1 1 calc R
C16 C 0.2635(2) 0.6846(3) 0.7551(2) 0.0144(8) Uani 1 1 d .
H16 H 0.2839 0.6625 0.8071 0.017 Uiso 1 1 calc R
C22 C -0.1036(2) 1.1611(3) 0.4079(2) 0.0122(8) Uani 1 1 d .
C29 C 0.3228(2) 0.2581(3) 0.5014(2) 0.0125(8) Uani 1 1 d .
C18 C 0.1742(2) 0.7714(3) 0.6448(2) 0.0119(8) Uani 1 1 d .
C30 C -0.1291(2) 0.8690(3) 0.4675(2) 0.0098(7) Uani 1 1 d .
C27 C 0.2263(2) 0.1135(3) 0.4555(2) 0.0164(8) Uani 1 1 d .
H27 H 0.2001 0.0518 0.4246 0.020 Uiso 1 1 calc R
C11 C 0.3809(2) 0.6470(3) 0.4485(2) 0.0106(7) Uani 1 1 d .
C6 C 0.2802(2) 0.6709(3) 0.3079(2) 0.0177(8) Uani 1 1 d .
H6 H 0.3045 0.6185 0.2844 0.021 Uiso 1 1 calc R
C28 C 0.2955(2) 0.1688(3) 0.4497(2) 0.0145(8) Uani 1 1 d .
H28 H 0.3205 0.1473 0.4144 0.017 Uiso 1 1 calc R
C37 C 0.0631(2) 0.6480(3) 0.4002(2) 0.0158(8) Uani 1 1 d .
H37 H 0.1147 0.6679 0.4348 0.019 Uiso 1 1 calc R
C7 C 0.3089(2) 0.6938(3) 0.3858(2) 0.0128(8) Uani 1 1 d .
C39 C -0.0374(2) 0.5047(3) 0.3368(2) 0.0215(9) Uani 1 1 d .
H39A H -0.0360 0.4273 0.3176 0.026 Uiso 1 1 calc R
H39B H -0.0559 0.5558 0.2923 0.026 Uiso 1 1 calc R
N45 N 0.5662(3) 0.9431(3) 0.6667(3) 0.0393(11) Uani 1 1 d .
C41 C 0.1069(3) 0.4488(4) 0.4226(2) 0.0243(10) Uani 1 1 d .
H41A H 0.0814 0.3869 0.4414 0.029 Uiso 1 1 calc R
H41B H 0.1502 0.4813 0.4668 0.029 Uiso 1 1 calc R
C5 C 0.2091(2) 0.7359(3) 0.2669(2) 0.0179(9) Uani 1 1 d .
H5 H 0.1812 0.7305 0.2136 0.021 Uiso 1 1 calc R
C40 C -0.0974(3) 0.5091(4) 0.3797(3) 0.0319(11) Uani 1 1 d .
H40A H -0.1507 0.4860 0.3453 0.048 Uiso 1 1 calc R
H40B H -0.1001 0.5861 0.3974 0.048 Uiso 1 1 calc R
H40C H -0.0795 0.4581 0.4235 0.048 Uiso 1 1 calc R
C42 C 0.1436(3) 0.4014(4) 0.3649(3) 0.0360(12) Uani 1 1 d .
H42A H 0.1012 0.3654 0.3226 0.054 Uiso 1 1 calc R
H42B H 0.1851 0.3459 0.3903 0.054 Uiso 1 1 calc R
H42C H 0.1676 0.4630 0.3453 0.054 Uiso 1 1 calc R
C44 C 0.5277(3) 0.8497(4) 0.6324(3) 0.0364(12) Uani 1 1 d .
H44 H 0.4991 0.8543 0.5792 0.044 Uiso 1 1 calc R
C46 C 0.6079(3) 0.9462(4) 0.7535(3) 0.0488(15) Uani 1 1 d .
H46A H 0.5717 0.9836 0.7762 0.059 Uiso 1 1 calc R
H46B H 0.6163 0.8679 0.7728 0.059 Uiso 1 1 calc R
O50 O 0.0000 1.1859(4) 0.2500 0.0525(14) Uani 1 2 d S
C49 C 0.5147(4) 1.1436(5) 0.6424(4) 0.074(2) Uani 1 1 d .
H49A H 0.5151 1.2102 0.6117 0.112 Uiso 1 1 calc R
H49B H 0.5391 1.1622 0.6966 0.112 Uiso 1 1 calc R
H49C H 0.4591 1.1189 0.6315 0.112 Uiso 1 1 calc R
C48 C 0.5625(5) 1.0493(5) 0.6227(4) 0.068(2) Uani 1 1 d .
H48A H 0.5379 1.0323 0.5676 0.082 Uiso 1 1 calc R
H48B H 0.6180 1.0761 0.6323 0.082 Uiso 1 1 calc R
C47 C 0.6878(4) 1.0064(5) 0.7800(5) 0.088(3) Uani 1 1 d .
H47A H 0.7197 0.9818 0.7494 0.132 Uiso 1 1 calc R
H47B H 0.7168 0.9888 0.8338 0.132 Uiso 1 1 calc R
H47C H 0.6788 1.0878 0.7741 0.132 Uiso 1 1 calc R

loop_
_atom_site_aniso_label
_atom_site_aniso_U_11
_atom_site_aniso_U_22
_atom_site_aniso_U_33
_atom_site_aniso_U_23
_atom_site_aniso_U_13
_atom_site_aniso_U_12
Tb1 0.00606(10) 0.00725(9) 0.00526(9) -0.00085(6) 0.00180(7) -0.00032(6)
Tb2 0.00567(10) 0.00905(9) 0.00627(9) -0.00073(6) 0.00248(7) -0.00046(6)
S3 0.0091(4) 0.0151(4) 0.0078(4) 0.0001(3) 0.0014(4) 0.0050(4)
S14 0.0114(4) 0.0147(4) 0.0076(4) 0.0020(3) 0.0038(4) 0.0036(4)
S25 0.0121(4) 0.0145(5) 0.0124(4) -0.0049(4) 0.0071(4) -0.0071(4)
O10 0.0091(13) 0.0140(13) 0.0098(13) -0.0007(10) 0.0044(11) 0.0008(10)
O21 0.0121(14) 0.0228(15) 0.0137(14) 0.0009(11) 0.0084(12) 0.0038(11)
O35 0.0200(15) 0.0170(14) 0.0174(14) -0.0090(11) 0.0127(12) -0.0110(11)
O20 0.0081(12) 0.0156(13) 0.0110(13) 0.0003(11) 0.0005(11) 0.0002(11)
O9 0.0114(13) 0.0182(14) 0.0079(13) -0.0016(11) 0.0003(11) -0.0036(11)
O32 0.0127(13) 0.0134(13) 0.0135(13) -0.0049(11) 0.0064(11) -0.0060(11)
O24 0.0227(15) 0.0181(14) 0.0120(14) 0.0000(11) 0.0044(12) 0.0101(12)
O13 0.0111(13) 0.0143(14) 0.0180(14) 0.0008(11) 0.0027(12) 0.0046(11)
O34 0.0157(14) 0.0165(14) 0.0187(14) -0.0044(12) 0.0123(12) -0.0082(11)
O23 0.0212(14) 0.0142(13) 0.0075(12) 0.0001(11) 0.0029(11) 0.0068(11)
C8 0.0060(17) 0.0103(17) 0.0067(16) -0.0011(14) 0.0013(14) -0.0027(14)
O36 0.0222(15) 0.0115(13) 0.0170(14) -0.0031(11) 0.0062(12) 0.0018(11)
O12 0.0144(13) 0.0207(14) 0.0121(13) 0.0002(11) 0.0030(11) 0.0059(11)
C19 0.0073(17) 0.0130(18) 0.0096(18) -0.0035(14) 0.0024(15) -0.0043(14)
O43 0.0262(15) 0.0124(13) 0.0198(15) -0.0019(12) 0.0101(13) -0.0001(12)
C4 0.0081(17) 0.0139(18) 0.0084(17) 0.0035(15) -0.0004(14) 0.0023(15)
O31 0.0199(14) 0.0198(14) 0.0126(13) -0.0066(11) 0.0102(12) -0.0096(12)
N38 0.0194(17) 0.0123(16) 0.0159(17) -0.0019(13) 0.0069(14) 0.0000(14)
C33 0.0111(18) 0.0151(19) 0.0128(18) 0.0020(15) 0.0063(15) -0.0006(15)
C15 0.0080(17) 0.0150(18) 0.0080(17) 0.0016(14) 0.0021(14) -0.0005(15)
C26 0.0101(18) 0.0115(18) 0.0124(18) -0.0012(15) 0.0027(15) -0.0031(14)
C17 0.0167(19) 0.0180(19) 0.0124(18) -0.0004(16) 0.0064(16) 0.0042(16)
C16 0.0142(19) 0.019(2) 0.0110(18) 0.0017(16) 0.0056(16) 0.0024(16)
C22 0.0154(19) 0.0091(17) 0.0115(18) 0.0009(15) 0.0041(16) 0.0007(15)
C29 0.0127(18) 0.0149(19) 0.0134(18) -0.0008(15) 0.0089(15) -0.0025(15)
C18 0.0122(18) 0.0127(18) 0.0104(17) -0.0005(15) 0.0034(15) 0.0011(15)
C30 0.0077(17) 0.0117(18) 0.0089(17) 0.0023(14) 0.0013(14) -0.0015(14)
C27 0.017(2) 0.0155(19) 0.021(2) -0.0070(16) 0.0112(17) -0.0072(16)
C11 0.0115(18) 0.0094(17) 0.0113(18) 0.0032(14) 0.0043(15) 0.0005(14)
C6 0.020(2) 0.019(2) 0.0144(19) -0.0005(16) 0.0060(17) 0.0078(17)
C28 0.0134(19) 0.0168(19) 0.0186(19) -0.0048(16) 0.0122(16) -0.0029(15)
C37 0.019(2) 0.017(2) 0.0127(18) -0.0024(16) 0.0071(16) -0.0007(16)
C7 0.0114(18) 0.0148(18) 0.0149(18) 0.0008(15) 0.0078(16) 0.0029(15)
C39 0.027(2) 0.0128(19) 0.020(2) -0.0073(17) 0.0027(18) -0.0070(17)
N45 0.060(3) 0.020(2) 0.048(3) -0.0055(19) 0.032(2) -0.010(2)
C41 0.034(3) 0.018(2) 0.019(2) 0.0018(17) 0.007(2) 0.0098(19)
C5 0.021(2) 0.024(2) 0.0075(17) -0.0009(16) 0.0030(16) 0.0107(17)
C40 0.028(2) 0.025(2) 0.044(3) -0.002(2) 0.015(2) -0.009(2)
C42 0.049(3) 0.038(3) 0.023(2) 0.007(2) 0.016(2) 0.027(2)
C44 0.058(3) 0.030(3) 0.024(2) -0.005(2) 0.017(2) -0.008(2)
C46 0.049(3) 0.029(3) 0.057(4) -0.006(3) 0.005(3) -0.005(3)
O50 0.056(3) 0.043(3) 0.068(4) 0.000 0.034(3) 0.000
C49 0.053(4) 0.052(4) 0.120(6) 0.048(4) 0.032(4) 0.011(3)
C48 0.112(6) 0.033(3) 0.072(5) 0.006(3) 0.048(4) -0.016(4)
C47 0.056(4) 0.046(4) 0.128(7) -0.011(4) -0.011(4) -0.005(3)

loop_
_atom_type_symbol
_atom_type_description
_atom_type_scat_dispersion_real
_atom_type_scat_dispersion_imag
_atom_type_scat_source
C C 0.0033 0.0016 'International Tables Vol C Tables 4.2.6.8 and 6.1.1.4'
H H 0.0000 0.0000 'International Tables Vol C Tables 4.2.6.8 and 6.1.1.4'
N N 0.0061 0.0033 'International Tables Vol C Tables 4.2.6.8 and 6.1.1.4'
O O 0.0106 0.0060 'International Tables Vol C Tables 4.2.6.8 and 6.1.1.4'
S S 0.1246 0.1234 'International Tables Vol C Tables 4.2.6.8 and 6.1.1.4'
Tb Tb -0.1723 4.1537 'International Tables Vol C Tables 4.2.6.8 and 6.1.1.4'

loop_
_exptl_crystal_face_index_h
_exptl_crystal_face_index_k
_exptl_crystal_face_index_l
_exptl_crystal_face_perp_dist
_exptl_oxdiff_crystal_face_indexfrac_h
_exptl_oxdiff_crystal_face_indexfrac_k
_exptl_oxdiff_crystal_face_indexfrac_l
_exptl_oxdiff_crystal_face_x
_exptl_oxdiff_crystal_face_y
_exptl_oxdiff_crystal_face_z
10 12 -16 0.0633 10.0289 11.9784 -16.0092 0.0728 0.3401 -0.9154
0 0 24 0.0318 0.0070 0.0325 24.0079 0.8027 -0.1221 0.5671
0 0 -24 0.0318 -0.0070 -0.0325 -24.0079 -0.8027 0.1221 -0.5671
-16 -12 1 0.0487 -16.0372 -12.0016 1.0039 -0.7384 -0.0923 0.6707
16 12 -1 0.0487 16.0372 12.0016 -1.0039 0.7384 0.0923 -0.6707
6 -15 6 0.0653 5.9720 -14.9831 6.0080 -0.0536 -0.8829 0.4750
16 -12 -4 0.0672 15.9824 -11.9930 -3.9958 -0.0312 -0.9818 -0.0329
-13 14 0 0.0781 -12.9771 13.9882 -0.0061 0.0351 1.0072 -0.1756
-22 1 18 0.0863 -22.0070 1.0134 18.0042 0.0287 0.5829 0.7983
7 -2 20 0.0235 7.0060 -1.9687 20.0078 0.8044 -0.3927 0.4036
7 -12 -18 0.0501 6.9723 -12.0163 -18.0010 -0.7453 -0.6533 -0.1990
-8 11 19 0.0477 -7.9750 11.0175 19.0016 0.7236 0.6314 0.2705

loop_
_geom_angle_atom_site_label_1
_geom_angle_atom_site_label_2
_geom_angle_atom_site_label_3
_geom_angle
_geom_angle_site_symmetry_1
_geom_angle_site_symmetry_3
O10 Tb1 Tb1 124.96(6) . 3_576
O10 Tb1 O9 79.77(9) . .
O10 Tb1 O32 159.77(8) . 3_576
O10 Tb1 O32 83.98(9) . .
O10 Tb1 O24 104.17(9) . .
O10 Tb1 O23 96.60(9) . .
O10 Tb1 O36 78.20(9) . .
O10 Tb1 O31 148.93(8) . .
O10 Tb1 C30 173.59(9) . .
O9 Tb1 Tb1 137.59(6) . 3_576
O9 Tb1 O32 137.86(9) . .
O9 Tb1 O32 116.46(8) . 3_576
O9 Tb1 O24 73.36(9) . .
O9 Tb1 O23 149.09(9) . .
O9 Tb1 O36 75.67(9) . .
O9 Tb1 O31 80.02(9) . .
O9 Tb1 C30 97.82(9) . .
O32 Tb1 Tb1 34.84(5) 3_576 3_576
O32 Tb1 Tb1 41.00(6) . 3_576
O32 Tb1 O32 75.84(9) . 3_576
O32 Tb1 O23 71.06(9) . .
O32 Tb1 O36 137.94(9) . .
O32 Tb1 O31 126.41(9) . .
O32 Tb1 C30 25.81(8) 3_576 .
O32 Tb1 C30 101.60(9) . .
O24 Tb1 Tb1 67.59(6) . 3_576
O24 Tb1 O32 71.63(9) . 3_576
O24 Tb1 O32 73.43(9) . .
O24 Tb1 O23 136.32(9) . .
O24 Tb1 O36 147.90(9) . .
O24 Tb1 O31 92.29(10) . .
O24 Tb1 C30 80.63(10) . .
O23 Tb1 Tb1 68.98(6) . 3_576
O23 Tb1 O32 75.67(8) . 3_576
O23 Tb1 O31 88.85(9) . .
O23 Tb1 C30 82.39(9) . .
O36 Tb1 Tb1 137.43(6) . 3_576
O36 Tb1 O32 116.23(8) . 3_576
O36 Tb1 O23 73.55(9) . .
O36 Tb1 O31 74.08(9) . .
O36 Tb1 C30 95.47(10) . .
O31 Tb1 Tb1 85.55(6) . 3_576
O31 Tb1 O32 50.85(8) . 3_576
O31 Tb1 C30 25.06(9) . .
C30 Tb1 Tb1 60.62(7) . 3_576
O21 Tb2 O35 73.42(9) . .
O21 Tb2 O13 140.02(9) . .
O21 Tb2 O13 114.04(8) . 3_666
O21 Tb2 O34 145.28(9) . .
O21 Tb2 O12 78.22(9) . .
O21 Tb2 O43 76.03(9) . .
O21 Tb2 C11 94.83(10) . .
O35 Tb2 O13 69.35(8) . 3_666
O35 Tb2 O12 88.18(9) . .
O35 Tb2 O43 148.15(9) . .
O35 Tb2 C11 76.37(10) . .
O20 Tb2 O21 87.97(9) . .
O20 Tb2 O35 112.56(9) . .
O20 Tb2 O13 80.11(9) . .
O20 Tb2 O13 156.63(8) . 3_666
O20 Tb2 O34 97.20(9) . .
O20 Tb2 O12 150.80(9) . .
O20 Tb2 O43 74.79(9) . .
O20 Tb2 C11 171.07(9) . .
O13 Tb2 O35 76.31(9) . .
O13 Tb2 O13 77.82(8) . 3_666
O13 Tb2 O12 126.35(9) . .
O13 Tb2 O43 134.96(9) . .
O13 Tb2 C11 25.00(8) 3_666 .
O13 Tb2 C11 102.80(9) . .
O34 Tb2 O35 133.40(9) . .
O34 Tb2 O13 74.47(9) . .
O34 Tb2 O13 69.54(8) . 3_666
O34 Tb2 O12 80.97(9) . .
O34 Tb2 O43 72.37(9) . .
O34 Tb2 C11 75.72(9) . .
O12 Tb2 O13 48.85(8) . 3_666
O12 Tb2 O43 76.95(9) . .
O12 Tb2 C11 23.98(9) . .
O43 Tb2 O13 116.67(8) . 3_666
O43 Tb2 C11 97.64(9) . .
C7 S3 C4 91.15(18) . .
C18 S14 C15 90.95(17) . .
C29 S25 C26 91.10(18) . .
C8 O10 Tb1 136.2(2) . .
C19 O21 Tb2 161.7(3) . .
C33 O35 Tb2 138.3(2) . .
C19 O20 Tb2 137.7(2) 2_656 .
C8 O9 Tb1 170.1(2) 2 .
Tb1 O32 Tb1 104.16(9) . 3_576
C30 O32 Tb1 86.9(2) 3_576 3_576
C30 O32 Tb1 168.3(2) 3_576 .
C22 O24 Tb1 137.7(2) . .
Tb2 O13 Tb2 102.19(8) . 3_666
C11 O13 Tb2 81.3(2) 3_666 3_666
C11 O13 Tb2 176.0(2) 3_666 .
C33 O34 Tb2 139.7(2) 3_666 .
C22 O23 Tb1 135.7(2) 3_576 .
O10 C8 C4 116.1(3) . .
O9 C8 O10 124.6(3) 2 .
O9 C8 C4 119.3(3) 2 .
C37 O36 Tb1 132.7(2) . .
C11 O12 Tb2 106.8(2) . .
O21 C19 O20 125.0(3) . 2_656
O21 C19 C15 118.1(3) . .
O20 C19 C15 116.8(3) 2_656 .
C44 O43 Tb2 126.7(3) . .
C8 C4 S3 119.6(3) . .
C5 C4 S3 112.2(3) . .
C5 C4 C8 128.2(3) . .
C30 O31 Tb1 101.2(2) . .
C37 N38 C39 119.3(3) . .
C37 N38 C41 120.8(3) . .
C39 N38 C41 119.9(3) . .
O35 C33 O34 126.9(3) . 3_666
O35 C33 C29 117.8(3) . .
O34 C33 C29 115.4(3) 3_666 .
C19 C15 S14 121.2(3) . .
C16 C15 S14 111.8(3) . .
C16 C15 C19 126.9(3) . .
C30 C26 S25 120.0(3) 3_566 .
C27 C26 S25 111.9(3) . .
C27 C26 C30 128.1(3) . 3_566
C18 C17 C16 112.6(3) . .
C15 C16 C17 112.5(3) . .
O24 C22 O23 126.3(3) . 3_576
O24 C22 C18 116.0(3) . 3_576
O23 C22 C18 117.6(3) 3_576 3_576
C33 C29 S25 121.3(3) . .
C28 C29 S25 111.7(3) . .
C28 C29 C33 126.8(3) . .
C17 C18 S14 112.1(3) . .
C17 C18 C22 126.8(3) . 3_576
C22 C18 S14 121.1(3) 3_576 .
O32 C30 Tb1 67.30(19) 3_576 .
O32 C30 C26 120.0(3) 3_576 3_566
O31 C30 Tb1 53.75(17) . .
O31 C30 O32 121.0(3) . 3_576
O31 C30 C26 119.0(3) . 3_566
C26 C30 Tb1 171.9(2) 3_566 .
C26 C27 C28 112.2(3) . .
O13 C11 Tb2 73.67(19) 3_666 .
O13 C11 C7 120.3(3) 3_666 .
O12 C11 Tb2 49.22(17) . .
O12 C11 O13 122.4(3) . 3_666
O12 C11 C7 117.3(3) . .
C7 C11 Tb2 164.1(3) . .
C7 C6 C5 112.6(3) . .
C29 C28 C27 113.1(3) . .
O36 C37 N38 122.9(4) . .
C11 C7 S3 117.8(3) . .
C6 C7 S3 112.0(3) . .
C6 C7 C11 130.2(3) . .
N38 C39 C40 111.9(3) . .
C44 N45 C46 120.2(4) . .
C44 N45 C48 121.0(5) . .
C48 N45 C46 118.5(4) . .
N38 C41 C42 111.0(3) . .
C4 C5 C6 112.0(3) . .
O43 C44 N45 126.5(5) . .
C47 C46 N45 114.2(6) . .
N45 C48 C49 114.1(5) . .

loop_
_geom_bond_atom_site_label_1
_geom_bond_atom_site_label_2
_geom_bond_distance
_geom_bond_site_symmetry_2
Tb1 Tb1 3.9846(3) 3_576
Tb1 O10 2.288(3) .
Tb1 O9 2.312(2) .
Tb1 O32 2.696(3) 3_576
Tb1 O32 2.348(2) .
Tb1 O24 2.348(3) .
Tb1 O23 2.363(2) .
Tb1 O36 2.358(3) .
Tb1 O31 2.399(2) .
Tb1 C30 2.918(4) .
Tb2 O21 2.293(3) .
Tb2 O35 2.339(2) .
Tb2 O20 2.264(2) .
Tb2 O13 2.883(3) 3_666
Tb2 O13 2.333(3) .
Tb2 O34 2.330(2) .
Tb2 O12 2.349(2) .
Tb2 O43 2.431(3) .
Tb2 C11 2.970(3) .
S3 C4 1.720(3) .
S3 C7 1.719(4) .
S14 C15 1.727(4) .
S14 C18 1.725(4) .
S25 C26 1.729(4) .
S25 C29 1.721(4) .
O10 C8 1.283(4) .
O21 C19 1.244(4) .
O35 C33 1.253(4) .
O20 C19 1.268(4) 2_656
O9 C8 1.235(4) 2
O32 Tb1 2.696(3) 3_576
O32 C30 1.273(4) 3_576
O24 C22 1.255(4) .
O13 Tb2 2.883(3) 3_666
O13 C11 1.269(4) 3_666
O34 C33 1.261(4) 3_666
O23 C22 1.267(4) 3_576
C8 O9 1.235(4) 2
C8 C4 1.482(5) .
O36 C37 1.237(4) .
O12 C11 1.261(4) .
C19 O20 1.268(4) 2_656
C19 C15 1.478(5) .
O43 C44 1.239(5) .
C4 C5 1.366(5) .
O31 C30 1.260(4) .
N38 C37 1.322(5) .
N38 C39 1.459(5) .
N38 C41 1.472(5) .
C33 O34 1.261(4) 3_666
C33 C29 1.481(5) .
C15 C16 1.369(5) .
C26 C30 1.470(5) 3_566
C26 C27 1.376(5) .
C17 C16 1.413(5) .
C17 C18 1.363(5) .
C22 O23 1.267(4) 3_576
C22 C18 1.493(5) 3_576
C29 C28 1.375(5) .
C18 C22 1.494(5) 3_576
C30 O32 1.273(4) 3_576
C30 C26 1.470(5) 3_566
C27 C28 1.402(5) .
C11 O13 1.269(4) 3_666
C11 C7 1.477(5) .
C6 C7 1.364(5) .
C6 C5 1.420(5) .
C39 C40 1.510(6) .
N45 C44 1.317(6) .
N45 C46 1.502(7) .
N45 C48 1.465(7) .
C41 C42 1.518(6) .
C46 C47 1.478(7) .
C49 C48 1.495(8) .

loop_
_geom_hbond_atom_site_label_D
_geom_hbond_atom_site_label_H
_geom_hbond_atom_site_label_A
_geom_hbond_distance_DH
_geom_hbond_distance_HA
_geom_hbond_distance_DA
_geom_hbond_angle_DHA
_geom_hbond_site_symmetry_A
C27 H27 O10 0.93 2.24 3.138(4) 161.3 1_545
C6 H6 O20 0.93 2.51 3.382(5) 155.2 3_666
C5 H5 O31 0.93 2.41 3.254(4) 151.4 2
